data_7051049
loop_
_publ_author_name
'C\'edric Klein'
'Ernest Graf'
'Mir Wais Hosseini'
'Andr\'e De Cian'

_publ_section_title
;
 Design and structural analysis of interpenetrated 3-D co-ordination
 networks formed by self-assembly using tetrapyridinoocyclophane and
 silver cations
;
_journal_issue 2
_journal_name_full 'New J. Chem.'
_journal_page_first 207
_journal_page_last 209
_journal_paper_doi 10.1039/b008259g
_journal_volume 25
_journal_year 2001
_chemical_formula_moiety 'C60 H60 N4'
_chemical_formula_sum 'C60 H60 N4'
_chemical_formula_weight 837.17
_chemical_name_systematic ' ?'
_space_group_IT_number 114
_symmetry_space_group_name_Hall 'P -4 2n'
_symmetry_space_group_name_H-M 'P -4 21 c'
_cell_angle_alpha 90
_cell_angle_beta 90
_cell_angle_gamma 90
_cell_formula_units_Z 2
_cell_length_a 15.669(1)
_cell_length_b 15.669(1)
_cell_length_c 11.4392(4)
_cell_measurement_reflns_used 6066
_cell_measurement_temperature 294
_cell_measurement_theta_max 27.5
_cell_measurement_theta_min 1.4
_cell_volume 2808.5(3)
_computing_publication_material CIFGEN_IN_OpenMoleN_(_1997)
_computing_structure_refinement LSFM_OpenMoleN_(_1997)
_computing_structure_solution Direct_methods_(SIR,_Burla_et_al.,_1989)
_diffrn_ambient_temperature 294
_diffrn_measurement_details
;
   6066 reflections were collected using program Collect
 ("Collect" Data collection software, Nonius B.V., 1998)
 The conditions were as follow : crystal to detector distance =  35. mm.
 Scan angle =  2.0 deg 1 scans of   40 sec per frame.
 Data collection was divided into  2 set(s)
 with the following starting angles and number of frames :

 Set 1 Theta =    6.00 Omega =    0.00 Kappa =    0.00   50 frames
 Set 2 Theta =   -6.00 Kappa =  117.00 Phi   =    0.00   17 frames
 Friedel pairs were averaged. Internal R = 0.04
;
_diffrn_measurement_device_type KappaCCD
_diffrn_measurement_method '\p scans'
_diffrn_radiation_monochromator graphite
_diffrn_radiation_type Mo-K\a
_diffrn_radiation_wavelength 0.71073
_diffrn_reflns_av_R_equivalents 0.040
_diffrn_reflns_av_sigmaI/netI 0.333
_diffrn_reflns_limit_h_max 20
_diffrn_reflns_limit_h_min -20
_diffrn_reflns_limit_k_max 14
_diffrn_reflns_limit_k_min -14
_diffrn_reflns_limit_l_max 11
_diffrn_reflns_limit_l_min -14
_diffrn_reflns_number 6066
_diffrn_reflns_theta_max 27.49
_diffrn_reflns_theta_min 2.5
_diffrn_source xray_tube
_diffrn_standards_decay_% 0
_exptl_absorpt_coefficient_mu 0.057
_exptl_absorpt_correction_type none
_exptl_crystal_colour colorless
_exptl_crystal_density_diffrn 0.99
_exptl_crystal_density_method none
_exptl_crystal_description prism
_exptl_crystal_F_000 896
_exptl_crystal_size_max 0.22
_exptl_crystal_size_mid 0.16
_exptl_crystal_size_min 0.12
_refine_diff_density_max 0.610
_refine_diff_density_min -0.267
_refine_ls_abs_structure_details 'Flack H D  (1983), Acta Cryst. A39,876-881'
_refine_ls_extinction_method none
_refine_ls_goodness_of_fit_all 2.938
_refine_ls_goodness_of_fit_ref 1.128
_refine_ls_hydrogen_treatment noref
_refine_ls_matrix_type full
_refine_ls_number_constraints 0
_refine_ls_number_parameters 145
_refine_ls_number_reflns 890
_refine_ls_number_restraints 0
_refine_ls_R_factor_all 0.150
_refine_ls_R_factor_gt 0.084
_refine_ls_shift/esd_mean 0.001
_refine_ls_shift/su_max 0.003
_refine_ls_structure_factor_coef F
_refine_ls_weighting_details 'w = 4Fo^2^/(\s^2^(Fo^2^)+0.0004 Fo^4^)+1.0'
_refine_ls_weighting_scheme calc
_refine_ls_wR_factor_all 0.302
_refine_ls_wR_factor_ref 0.119
_reflns_number_gt 890
_reflns_number_total 1903
_reflns_threshold_expression >3.0\s(I)
_cod_data_source_file b008259g.txt
_cod_data_source_block st574A
_cod_depositor_comments
;
The following automatic conversions were performed:

'_refine_ls_weighting_scheme' value '4Fo^2^/(\s^2^(Fo^2^)+0.0004
Fo^4^)+1.0' was changed to 'calc'. New tag
'_refine_ls_weighting_details' was created. The value of the new tag
was set to 'w = 4Fo^2^/(\s^2^(Fo^2^)+0.0004 Fo^4^)+1.0'.

Automatic conversion script
Id: cif_fix_values 3143 2015-03-26 13:38:13Z robertas 
;
_cod_original_cell_volume 2808.6(5)
_cod_original_sg_symbol_Hall ' P -4 2n'
_cod_database_code 7051049

loop_
_symmetry_equiv_pos_as_xyz
x,y,z
-x,-y,+z
+y,-x,-z
-y,+x,-z
1/2-x,1/2+y,1/2-z
1/2+x,1/2-y,1/2-z
1/2-y,1/2-x,1/2+z
1/2+y,1/2+x,1/2+z

loop_
_atom_site_label
_atom_site_fract_x
_atom_site_fract_y
_atom_site_fract_z
_atom_site_U_iso_or_equiv
_atom_site_adp_type
_atom_site_calc_flag
_atom_site_calc_attached_atom
_atom_site_type_symbol
C1 0.1915(6) 0.0154(6) 0.0657(7) 0.038(5) Uani ? ? C
C2 0.2132(6) 0.0282(6) 0.1837(7) 0.035(5) Uani ? ? C
C3 0.1878(6) 0.1019(6) 0.2404(7) 0.037(5) Uani ? ? C
C4 0.1379(7) 0.1664(6) 0.1832(7) 0.039(5) Uani ? ? C
C5 0.1161(6) 0.1527(6) 0.0641(7) 0.039(5) Uani ? ? C
C6 0.1449(6) 0.0786(6) 0.0061(7) 0.034(5) Uani ? ? C
C7 0.2670(7) -0.0353(7) 0.251(1) 0.054(6) Uani ? ? C
C8 0.2095(7) 0.1145(6) 0.3688(7) 0.038(5) Uani ? ? C
C9 0.2785(7) 0.1570(7) 0.4097(8) 0.055(6) Uani ? ? C
C10 0.2922(8) 0.1623(8) 0.5288(9) 0.063(7) Uani ? ? C
N 0.2418(7) 0.1307(7) 0.6094(7) 0.068(6) Uani ? ? N
C11 0.1737(9) 0.089(1) 0.5700(8) 0.067(8) Uani ? ? C
C12 0.1532(8) 0.0796(8) 0.4539(9) 0.060(7) Uani ? ? C
C13 0.1157(8) 0.2493(8) 0.247(1) 0.053(6) Uani ? ? C
C14 0.1316(7) 0.0685(7) -0.1239(8) 0.048(6) Uani ? ? C
C15 0.2216(7) -0.0644(7) 0.0025(8) 0.044(5) Uani ? ? C
H1 0.2748 -0.0157 0.3284 0.0708 Uiso calc C7 H
H2 0.2390 -0.0891 0.2517 0.0708 Uiso calc C7 H
H3 0.3210 -0.0411 0.2135 0.0708 Uiso calc C7 H
H4 0.3173 0.1830 0.3568 0.0725 Uiso calc C9 H
H5 0.3422 0.1911 0.5543 0.0838 Uiso calc C10 H
H6 0.1368 0.0633 0.6260 0.1019 Uiso calc C11 H
H7 0.1026 0.0506 0.4310 0.0840 Uiso calc C12 H
H8 0.0827 0.2847 0.1969 0.0714 Uiso calc C13 H
H9 0.0839 0.2366 0.3154 0.0714 Uiso calc C13 H
H10 0.1668 0.2782 0.2679 0.0714 Uiso calc C13 H
H11 0.1546 0.0154 -0.1487 0.0663 Uiso calc C14 H
H12 0.0723 0.0700 -0.1408 0.0663 Uiso calc C14 H
H13 0.1595 0.1136 -0.1640 0.0663 Uiso calc C14 H
H14 0.2466 -0.1012 0.0590 0.0581 Uiso calc C15 H
H15 0.2638 -0.0476 -0.0525 0.0581 Uiso calc C15 H

loop_
_atom_site_aniso_label
_atom_site_aniso_U_11
_atom_site_aniso_U_22
_atom_site_aniso_U_33
_atom_site_aniso_U_12
_atom_site_aniso_U_13
_atom_site_aniso_U_23
_atom_site_aniso_type_symbol
C1 0.040(6) 0.045(6) 0.029(4) -0.003(5) 0.002(5) 0.000(5) C
C2 0.038(5) 0.041(6) 0.028(4) 0.004(5) -0.007(5) 0.002(4) C
C3 0.046(6) 0.050(6) 0.022(4) -0.009(5) -0.001(4) -0.000(5) C
C4 0.048(6) 0.046(6) 0.027(4) -0.007(5) -0.004(5) -0.004(4) C
C5 0.043(6) 0.049(6) 0.028(4) -0.007(5) -0.001(5) 0.006(5) C
C6 0.045(5) 0.033(5) 0.026(4) -0.003(5) -0.001(4) 0.001(4) C
C7 0.058(7) 0.061(7) 0.044(5) 0.010(6) -0.016(6) -0.004(6) C
C8 0.058(6) 0.040(6) 0.024(4) 0.001(6) -0.011(5) -0.004(4) C
C9 0.061(7) 0.064(7) 0.043(5) -0.019(6) -0.011(6) -0.001(6) C
C10 0.073(8) 0.072(8) 0.049(6) -0.015(7) -0.021(6) -0.007(6) C
N 0.101(8) 0.091(7) 0.035(4) -0.014(7) -0.019(5) -0.001(5) N
C11 0.080(9) 0.12(1) 0.030(5) -0.017(9) 0.001(6) 0.012(7) C
C12 0.066(8) 0.092(9) 0.035(5) -0.022(7) -0.000(6) -0.013(6) C
C13 0.077(8) 0.047(6) 0.041(5) 0.005(6) -0.017(6) -0.009(5) C
C14 0.058(7) 0.067(7) 0.028(4) 0.008(7) -0.005(5) -0.002(5) C
C15 0.044(6) 0.056(6) 0.034(4) -0.008(5) -0.003(5) -0.006(5) C

loop_
_atom_type_symbol
_atom_type_description
_atom_type_scat_dispersion_real
_atom_type_scat_dispersion_imag
_atom_type_scat_source
C ? 0.002 0.002 International_Tables_Vol_IV_Table_2.3.1
H ? 0.000 0.000 International_Tables_Vol_IV_Table_2.3.1
N ? 0.004 0.003 International_Tables_Vol_IV_Table_2.3.1

loop_
_geom_angle_atom_site_label_1
_geom_angle_atom_site_label_2
_geom_angle_atom_site_label_3
_geom_angle
_geom_angle_site_symmetry_1
_geom_angle_site_symmetry_2
_geom_angle_site_symmetry_3
_geom_angle_publ_flag
C2 C1 C6 119(1) . . . ?
C2 C1 C15 119(1) . . . ?
C6 C1 C15 120.7(8) . . . ?
C1 C2 C3 119(1) . . . ?
C1 C2 C7 121(1) . . . ?
C3 C2 C7 118.2(8) . . . ?
C2 C3 C4 122.1(8) . . . ?
C2 C3 C8 119(1) . . . ?
C4 C3 C8 118.1(9) . . . ?
C3 C4 C5 117(1) . . . ?
C3 C4 C13 120.3(8) . . . ?
C5 C4 C13 122(1) . . . ?
C4 C5 C6 119(1) . . . ?
C4 C5 C15 119(1) . . 4_555 ?
C6 C5 C15 120.6(8) . . 4_555 ?
C1 C6 C5 121.2(8) . . . ?
C1 C6 C14 118(1) . . . ?
C5 C6 C14 120(1) . . . ?
C3 C8 C9 125(1) . . . ?
C3 C8 C12 118.2(9) . . . ?
C9 C8 C12 116.6(9) . . . ?
C8 C9 C10 119(1) . . . ?
C9 C10 N 125(1) . . . ?
C10 N C11 115(1) . . . ?
N C11 C12 124(1) . . . ?
C8 C12 C11 118(1) . . . ?
C1 C15 C5 116.5(9) . . 3_555 ?

loop_
_geom_bond_atom_site_label_1
_geom_bond_atom_site_label_2
_geom_bond_distance
_geom_bond_site_symmetry_1
_geom_bond_site_symmetry_2
_geom_bond_publ_flag
C1 C2 1.41(1) . . ?
C1 C6 1.41(1) . . ?
C1 C15 1.52(1) . . ?
C2 C3 1.38(1) . . ?
C2 C7 1.51(1) . . ?
C3 C4 1.44(1) . . ?
C3 C8 1.52(1) . . ?
C4 C5 1.42(1) . . ?
C4 C13 1.53(2) . . ?
C5 C6 1.41(1) . . ?
C5 C15 1.55(1) . 4_555 ?
C6 C14 1.51(1) . . ?
C8 C9 1.35(1) . . ?
C8 C12 1.42(2) . . ?
C9 C10 1.38(1) . . ?
C10 N 1.31(2) . . ?
N C11 1.33(2) . . ?
C11 C12 1.37(2) . . ?

loop_
_geom_contact_atom_site_label_1
_geom_contact_atom_site_label_2
_geom_contact_distance
_geom_contact_site_symmetry_1
_geom_contact_site_symmetry_2
_geom_contact_publ_flag
? ? ? ? ? ?
